data_7121823
loop_
_publ_author_name
'Baldo, Bianca'
'Rubio, Francisco'
'Flores, Erwin'
'Vega, Andres'
'Audebrand, Nathalie'
'Venegas-Yazigi, Diego'
'Paredes-Garc\'ia, Ver\'onica'

_publ_section_title
;
 Ni<sub>2</sub>[LnCl<sub>6</sub>] (Ln = Eu<sup>II</sup>, Ce<sup>II</sup>,
 Gd<sup>II</sup>): the first Ln<sup>II</sup> compounds stabilized in a
 pure inorganic lattice.
;
_journal_issue 54
_journal_name_full 'Chemical communications (Cambridge, England)'
_journal_page_first 7531
_journal_page_last 7534
_journal_paper_doi 10.1039/c7cc09921e
_journal_volume 54
_journal_year 2018
_chemical_formula_moiety 'Cl12 Gd2, 4(Ni)'
_chemical_formula_sum 'Cl12 Gd2 Ni4'
_chemical_formula_weight 974.66
_space_group_crystal_system cubic
_space_group_IT_number 225
_space_group_name_Hall '-F 4 2 3'
_space_group_name_H-M_alt 'F m -3 m'
_symmetry_space_group_name_Hall '-F 4 2 3'
_symmetry_space_group_name_H-M 'F m -3 m'
_audit_creation_method SHELXL-2014/7
_audit_update_record
;
2017-12-22 deposited with the CCDC.
2018-06-11 downloaded from the CCDC.
;
_cell_angle_alpha 90
_cell_angle_beta 90
_cell_angle_gamma 90
_cell_formula_units_Z 2
_cell_length_a 10.1164(4)
_cell_length_b 10.1164(4)
_cell_length_c 10.1164(4)
_cell_measurement_reflns_used 425
_cell_measurement_temperature 296(2)
_cell_measurement_theta_max 25.66
_cell_measurement_theta_min 3.49
_cell_volume 1035.33(7)
_computing_cell_refinement 'Bruker SMART'
_computing_data_collection 'Bruker SMART'
_computing_data_reduction 'Bruker SAINT'
_computing_molecular_graphics 'Bruker SHELXTL'
_computing_publication_material 'Bruker SHELXTL'
_computing_structure_refinement 'SHELXL-2014/7 (Sheldrick, 2014)'
_computing_structure_solution 'Bruker SHELXTL'
_diffrn_ambient_temperature 296(2)
_diffrn_measured_fraction_theta_full 0.959
_diffrn_measured_fraction_theta_max 0.962
_diffrn_measurement_device_type 'CCD area detector'
_diffrn_measurement_method 'phi and omega scans'
_diffrn_radiation_type MoK\a
_diffrn_radiation_wavelength 0.71073
_diffrn_reflns_av_R_equivalents 0.0286
_diffrn_reflns_av_unetI/netI 0.0186
_diffrn_reflns_Laue_measured_fraction_full 0.959
_diffrn_reflns_Laue_measured_fraction_max 0.962
_diffrn_reflns_limit_h_max 9
_diffrn_reflns_limit_h_min -12
_diffrn_reflns_limit_k_max 11
_diffrn_reflns_limit_k_min -12
_diffrn_reflns_limit_l_max 11
_diffrn_reflns_limit_l_min -11
_diffrn_reflns_number 750
_diffrn_reflns_point_group_measured_fraction_full 0.959
_diffrn_reflns_point_group_measured_fraction_max 0.962
_diffrn_reflns_theta_full 25.242
_diffrn_reflns_theta_max 25.934
_diffrn_reflns_theta_min 3.488
_diffrn_source 'sealed tube'
_exptl_absorpt_coefficient_mu 11.400
_exptl_absorpt_correction_T_max 0.9466
_exptl_absorpt_correction_T_min 0.7344
_exptl_absorpt_correction_type empirical
_exptl_absorpt_process_details 'SADABS, Bruker'
_exptl_crystal_colour purple
_exptl_crystal_density_diffrn 3.127
_exptl_crystal_description block
_exptl_crystal_F_000 888
_exptl_crystal_size_max 0.210
_exptl_crystal_size_mid 0.140
_exptl_crystal_size_min 0.140
_refine_diff_density_max 1.583
_refine_diff_density_min -0.559
_refine_diff_density_rms 0.247
_refine_ls_extinction_method none
_refine_ls_goodness_of_fit_ref 1.266
_refine_ls_hydrogen_treatment undef
_refine_ls_matrix_type full
_refine_ls_number_parameters 6
_refine_ls_number_reflns 75
_refine_ls_number_restraints 0
_refine_ls_restrained_S_all 1.266
_refine_ls_R_factor_all 0.0384
_refine_ls_R_factor_gt 0.0375
_refine_ls_shift/su_max 0.000
_refine_ls_shift/su_mean 0.000
_refine_ls_structure_factor_coef Fsqd
_refine_ls_weighting_details 'w=1/[\s^2^(Fo^2^)+(0.0584P)^2^+14.6306P] where P=(Fo^2^+2Fc^2^)/3'
_refine_ls_weighting_scheme calc
_refine_ls_wR_factor_gt 0.1012
_refine_ls_wR_factor_ref 0.1017
_reflns_Friedel_coverage 0.000
_reflns_number_gt 71
_reflns_number_total 75
_reflns_threshold_expression 'I > 2\s(I)'
_cod_data_source_file c7cc09921e2.cif
_cod_data_source_block Baldo_et_al_NiGd
_cod_depositor_comments 'Adding full bibliography for 7121821--7121823.cif.'
_cod_original_cell_volume 1035.33(12)
_cod_database_code 7121823
_shelx_shelxl_version_number 2014/7
_shelx_space_group_comment
;
The symmetry employed for this shelxl refinement is uniquely defined
by the following loop, which should always be used as a source of
symmetry information in preference to the above space-group names.
They are only intended as comments.
;
_shelx_estimated_absorpt_t_min 0.161
_shelx_estimated_absorpt_t_max 0.203

loop_
_space_group_symop_operation_xyz
'x, y, z'
'-x, -y, z'
'-x, y, -z'
'x, -y, -z'
'z, x, y'
'z, -x, -y'
'-z, -x, y'
'-z, x, -y'
'y, z, x'
'-y, z, -x'
'y, -z, -x'
'-y, -z, x'
'y, x, -z'
'-y, -x, -z'
'y, -x, z'
'-y, x, z'
'x, z, -y'
'-x, z, y'
'-x, -z, -y'
'x, -z, y'
'z, y, -x'
'z, -y, x'
'-z, y, x'
'-z, -y, -x'
'x, y+1/2, z+1/2'
'-x, -y+1/2, z+1/2'
'-x, y+1/2, -z+1/2'
'x, -y+1/2, -z+1/2'
'z, x+1/2, y+1/2'
'z, -x+1/2, -y+1/2'
'-z, -x+1/2, y+1/2'
'-z, x+1/2, -y+1/2'
'y, z+1/2, x+1/2'
'-y, z+1/2, -x+1/2'
'y, -z+1/2, -x+1/2'
'-y, -z+1/2, x+1/2'
'y, x+1/2, -z+1/2'
'-y, -x+1/2, -z+1/2'
'y, -x+1/2, z+1/2'
'-y, x+1/2, z+1/2'
'x, z+1/2, -y+1/2'
'-x, z+1/2, y+1/2'
'-x, -z+1/2, -y+1/2'
'x, -z+1/2, y+1/2'
'z, y+1/2, -x+1/2'
'z, -y+1/2, x+1/2'
'-z, y+1/2, x+1/2'
'-z, -y+1/2, -x+1/2'
'x+1/2, y, z+1/2'
'-x+1/2, -y, z+1/2'
'-x+1/2, y, -z+1/2'
'x+1/2, -y, -z+1/2'
'z+1/2, x, y+1/2'
'z+1/2, -x, -y+1/2'
'-z+1/2, -x, y+1/2'
'-z+1/2, x, -y+1/2'
'y+1/2, z, x+1/2'
'-y+1/2, z, -x+1/2'
'y+1/2, -z, -x+1/2'
'-y+1/2, -z, x+1/2'
'y+1/2, x, -z+1/2'
'-y+1/2, -x, -z+1/2'
'y+1/2, -x, z+1/2'
'-y+1/2, x, z+1/2'
'x+1/2, z, -y+1/2'
'-x+1/2, z, y+1/2'
'-x+1/2, -z, -y+1/2'
'x+1/2, -z, y+1/2'
'z+1/2, y, -x+1/2'
'z+1/2, -y, x+1/2'
'-z+1/2, y, x+1/2'
'-z+1/2, -y, -x+1/2'
'x+1/2, y+1/2, z'
'-x+1/2, -y+1/2, z'
'-x+1/2, y+1/2, -z'
'x+1/2, -y+1/2, -z'
'z+1/2, x+1/2, y'
'z+1/2, -x+1/2, -y'
'-z+1/2, -x+1/2, y'
'-z+1/2, x+1/2, -y'
'y+1/2, z+1/2, x'
'-y+1/2, z+1/2, -x'
'y+1/2, -z+1/2, -x'
'-y+1/2, -z+1/2, x'
'y+1/2, x+1/2, -z'
'-y+1/2, -x+1/2, -z'
'y+1/2, -x+1/2, z'
'-y+1/2, x+1/2, z'
'x+1/2, z+1/2, -y'
'-x+1/2, z+1/2, y'
'-x+1/2, -z+1/2, -y'
'x+1/2, -z+1/2, y'
'z+1/2, y+1/2, -x'
'z+1/2, -y+1/2, x'
'-z+1/2, y+1/2, x'
'-z+1/2, -y+1/2, -x'
'-x, -y, -z'
'x, y, -z'
'x, -y, z'
'-x, y, z'
'-z, -x, -y'
'-z, x, y'
'z, x, -y'
'z, -x, y'
'-y, -z, -x'
'y, -z, x'
'-y, z, x'
'y, z, -x'
'-y, -x, z'
'y, x, z'
'-y, x, -z'
'y, -x, -z'
'-x, -z, y'
'x, -z, -y'
'x, z, y'
'-x, z, -y'
'-z, -y, x'
'-z, y, -x'
'z, -y, -x'
'z, y, x'
'-x, -y+1/2, -z+1/2'
'x, y+1/2, -z+1/2'
'x, -y+1/2, z+1/2'
'-x, y+1/2, z+1/2'
'-z, -x+1/2, -y+1/2'
'-z, x+1/2, y+1/2'
'z, x+1/2, -y+1/2'
'z, -x+1/2, y+1/2'
'-y, -z+1/2, -x+1/2'
'y, -z+1/2, x+1/2'
'-y, z+1/2, x+1/2'
'y, z+1/2, -x+1/2'
'-y, -x+1/2, z+1/2'
'y, x+1/2, z+1/2'
'-y, x+1/2, -z+1/2'
'y, -x+1/2, -z+1/2'
'-x, -z+1/2, y+1/2'
'x, -z+1/2, -y+1/2'
'x, z+1/2, y+1/2'
'-x, z+1/2, -y+1/2'
'-z, -y+1/2, x+1/2'
'-z, y+1/2, -x+1/2'
'z, -y+1/2, -x+1/2'
'z, y+1/2, x+1/2'
'-x+1/2, -y, -z+1/2'
'x+1/2, y, -z+1/2'
'x+1/2, -y, z+1/2'
'-x+1/2, y, z+1/2'
'-z+1/2, -x, -y+1/2'
'-z+1/2, x, y+1/2'
'z+1/2, x, -y+1/2'
'z+1/2, -x, y+1/2'
'-y+1/2, -z, -x+1/2'
'y+1/2, -z, x+1/2'
'-y+1/2, z, x+1/2'
'y+1/2, z, -x+1/2'
'-y+1/2, -x, z+1/2'
'y+1/2, x, z+1/2'
'-y+1/2, x, -z+1/2'
'y+1/2, -x, -z+1/2'
'-x+1/2, -z, y+1/2'
'x+1/2, -z, -y+1/2'
'x+1/2, z, y+1/2'
'-x+1/2, z, -y+1/2'
'-z+1/2, -y, x+1/2'
'-z+1/2, y, -x+1/2'
'z+1/2, -y, -x+1/2'
'z+1/2, y, x+1/2'
'-x+1/2, -y+1/2, -z'
'x+1/2, y+1/2, -z'
'x+1/2, -y+1/2, z'
'-x+1/2, y+1/2, z'
'-z+1/2, -x+1/2, -y'
'-z+1/2, x+1/2, y'
'z+1/2, x+1/2, -y'
'z+1/2, -x+1/2, y'
'-y+1/2, -z+1/2, -x'
'y+1/2, -z+1/2, x'
'-y+1/2, z+1/2, x'
'y+1/2, z+1/2, -x'
'-y+1/2, -x+1/2, z'
'y+1/2, x+1/2, z'
'-y+1/2, x+1/2, -z'
'y+1/2, -x+1/2, -z'
'-x+1/2, -z+1/2, y'
'x+1/2, -z+1/2, -y'
'x+1/2, z+1/2, y'
'-x+1/2, z+1/2, -y'
'-z+1/2, -y+1/2, x'
'-z+1/2, y+1/2, -x'
'z+1/2, -y+1/2, -x'
'z+1/2, y+1/2, x'

loop_
_atom_site_label
_atom_site_type_symbol
_atom_site_fract_x
_atom_site_fract_y
_atom_site_fract_z
_atom_site_U_iso_or_equiv
_atom_site_adp_type
_atom_site_occupancy
_atom_site_site_symmetry_order
_atom_site_calc_flag
_atom_site_refinement_flags_posn
_atom_site_refinement_flags_adp
_atom_site_refinement_flags_occupancy
Ni Ni 0.2500 0.7500 0.7500 0.0296(9) Uani 1 24 d S T P
Gd Gd 0.0000 1.0000 0.5000 0.0367(8) Uani 1 48 d S T P
Cl Cl 0.0000 0.7894(6) 0.5000 0.0801(17) Uani 1 8 d S T P

loop_
_atom_site_aniso_label
_atom_site_aniso_U_11
_atom_site_aniso_U_22
_atom_site_aniso_U_33
_atom_site_aniso_U_23
_atom_site_aniso_U_13
_atom_site_aniso_U_12
Ni 0.0296(9) 0.0296(9) 0.0296(9) 0.000 0.000 0.000
Gd 0.0367(8) 0.0367(8) 0.0367(8) 0.000 0.000 0.000
Cl 0.089(3) 0.063(4) 0.089(3) 0.000 0.000 0.000

loop_
_atom_type_symbol
_atom_type_description
_atom_type_scat_dispersion_real
_atom_type_scat_dispersion_imag
_atom_type_scat_source
Cl Cl 0.1484 0.1585 'International Tables Vol C Tables 4.2.6.8 and 6.1.1.4'
Ni Ni 0.3393 1.1124 'International Tables Vol C Tables 4.2.6.8 and 6.1.1.4'
Gd Gd -0.1653 3.9035 'International Tables Vol C Tables 4.2.6.8 and 6.1.1.4'

loop_
_geom_angle_atom_site_label_1
_geom_angle_atom_site_label_2
_geom_angle_atom_site_label_3
_geom_angle
_geom_angle_site_symmetry_1
_geom_angle_site_symmetry_3
_geom_angle_publ_flag
Cl Gd Cl 90.0 . 129_665 y
Cl Gd Cl 180.0 . 97_576 y
Cl Gd Cl 90.000 129_665 97_576 y
Cl Gd Cl 90.0 . 53_464 y
Cl Gd Cl 90.000 129_665 53_464 y
Cl Gd Cl 90.0 97_576 53_464 y
Cl Gd Cl 90.0 . 149_566 y
Cl Gd Cl 90.000 129_665 149_566 y
Cl Gd Cl 90.0 97_576 149_566 y
Cl Gd Cl 180.0 53_464 149_566 y
Cl Gd Cl 90.000 . 33_455 y
Cl Gd Cl 180.0 129_665 33_455 y
Cl Gd Cl 90.0 97_576 33_455 y
Cl Gd Cl 90.000 53_464 33_455 y
Cl Gd Cl 90.0 149_566 33_455 y

loop_
_geom_bond_atom_site_label_1
_geom_bond_atom_site_label_2
_geom_bond_distance
_geom_bond_site_symmetry_2
_geom_bond_publ_flag
Gd Cl 2.131(6) . y
Gd Cl 2.131(6) 129_665 y
Gd Cl 2.131(6) 97_576 y
Gd Cl 2.131(6) 53_464 y
Gd Cl 2.131(6) 149_566 y
Gd Cl 2.131(6) 33_455 y
